data_9005634
loop_
_publ_author_name
'Hybler, J.'
'Ondrus, P.'
'CiSarova, I.'
'Petricek, V.'
'Veselovsky, F.'

_publ_section_title
;
 Crystal structre of lindackerite, (Cu,Co,Ni)Cu4(AsO4)2(AsO3OH)2*9H2O
 from Jachymov, Czech Republic
 Sample: #J688
;
_journal_name_full 'European Journal of Mineralogy'
_journal_page_first 1035
_journal_page_last 1042
_journal_paper_doi 10.1127/0935-1221/2003/0015-1035
_journal_volume 15
_journal_year 2003
_chemical_compound_source 'Jachymov, Czech Republic'
_chemical_formula_sum 'As4 Cu4.958 H18 O25.22'
_chemical_name_mineral Lindackerite
_space_group_IT_number 2
_symmetry_space_group_name_Hall '-P 1'
_symmetry_space_group_name_H-M 'P -1'
_cell_angle_alpha 85.41
_cell_angle_beta 79.50
_cell_angle_gamma 84.71
_cell_formula_units_Z 1
_cell_length_a 6.415
_cell_length_b 8.048
_cell_length_c 10.332
_cell_volume 521.164
_database_code_amcsd 0007024
_exptl_crystal_density_diffrn 3.302
_cod_original_formula_sum 'As4 Cu4.958 O25.22 H18'
_cod_database_code 9005634

loop_
_space_group_symop_operation_xyz
x,y,z
-x,-y,-z

loop_
_atom_site_aniso_label
_atom_site_aniso_U_11
_atom_site_aniso_U_22
_atom_site_aniso_U_33
_atom_site_aniso_U_12
_atom_site_aniso_U_13
_atom_site_aniso_U_23
As1 0.01460 0.01420 0.01670 0.00010 -0.00180 -0.00530
As2 0.01230 0.01430 0.01090 -0.00170 0.00020 -0.00460
Cu1 0.01410 0.01870 0.02670 0.00060 -0.00380 -0.01320
Cu2 0.01260 0.02020 0.01280 -0.00210 0.00010 -0.00650
CuM 0.01820 0.02090 0.00860 -0.00480 0.00090 -0.00290
O11 0.04500 0.02000 0.02200 -0.00200 0.00000 -0.00300
O12 0.01500 0.02000 0.02500 0.00000 0.00000 -0.01300
O13 0.01700 0.01700 0.02500 -0.00300 -0.00700 -0.00400
O-h14 0.02200 0.01700 0.02100 0.00000 -0.00400 -0.00900
O21 0.02200 0.02400 0.01100 -0.00700 0.00300 -0.00600
O22 0.01300 0.01800 0.01200 -0.00300 0.00200 -0.00600
O23 0.01600 0.01700 0.02100 -0.00100 -0.00300 -0.00200
O24 0.02200 0.01600 0.01900 -0.00200 -0.00200 -0.00400
Wat1 0.04000 0.04500 0.02700 -0.04200 -0.01800 0.01100
Wat2 0.08200 0.04700 0.13500 0.01600 -0.05400 -0.02600
Wat31 0.04500 0.04000 0.02400 -0.01500 0.00000 -0.01100
Wat32 0.02800 0.03900 0.02400 -0.00300 -0.00200 -0.00400
Wat33 0.05700 0.04700 0.03000 -0.00500 -0.00200 -0.00800
Wat34 0.04000 0.08900 0.03900 0.00300 -0.00900 0.00300
Wat4 0.02000 0.02800 0.01900 -0.00800 0.00200 -0.00800

loop_
_atom_site_label
_atom_site_fract_x
_atom_site_fract_y
_atom_site_fract_z
_atom_site_occupancy
_atom_site_U_iso_or_equiv
_atom_site_type_symbol
_atom_site_attached_hydrogens
As1 -0.07649 0.38404 0.36430 1.00000 0.01510 As 0
As2 0.42333 -0.00981 0.33156 1.00000 0.01250 As 0
Cu1 0.39252 0.36543 0.44220 1.00000 0.01930 Cu 0
Cu2 0.90005 -0.07489 0.40049 1.00000 0.01510 Cu 0
CuM 0.50000 0.00000 0.00000 0.95800 0.01600 Cu 0
O11 0.01280 0.51980 0.24490 1.00000 0.03000 O 0
O12 -0.32180 0.43830 0.44970 1.00000 0.02000 O 0
O13 0.09260 0.32780 0.46880 1.00000 0.01910 O 0
O-h14 -0.11210 0.20600 0.28910 1.00000 0.01970 O 0
O21 0.39740 -0.07560 0.18580 1.00000 0.01900 O 0
O22 0.18710 -0.03560 0.43310 1.00000 0.01490 O 0
O23 0.61210 -0.13080 0.39500 1.00000 0.01780 O 0
O24 0.48170 0.19300 0.31290 1.00000 0.01900 O 0
Wat1 -0.07700 0.38300 0.02070 0.52000 0.07000 O 2
Wat2 0.46100 0.54140 0.19890 1.00000 0.08400 O 2
Wat31 0.39800 -0.21860 -0.03930 0.52000 0.03600 O 2
Wat32 0.22500 -0.06550 -0.05370 0.52000 0.03100 O 2
Wat33 0.36400 0.26500 0.03560 0.52000 0.04500 O 2
Wat34 0.16300 0.15400 0.00860 0.53000 0.05700 O 2
Wat4 0.00090 -0.15830 0.22690 1.00000 0.02200 O 2
H41 0.15100 -0.14400 0.21800 1.00000 0.03800 H 0
H42 0.01000 -0.23300 0.23300 1.00000 0.03800 H 0

loop_
_cod_changelog_entry_id
_cod_changelog_entry_author
_cod_changelog_entry_date
_cod_changelog_entry_text
1
;cod-tools version 3.8.0
Id: cif_guess_AMCSD_atom_types 9581 2023-05-17 12:35:41Z saulius
;
2023-05-23T09:18:16+03:00
;Derived atom types and hydrogen counts
from atom names that follow the AMCSD naming convention
(Wat == water, O-H == hydroxyl).
;
2
;cod-tools version 3.10.1
Id: cif_fix_AMCSD_aniso_labels 10200 2024-08-01 14:09:44Z saulius
;
2024-08-02T12:21:00+03:00
;Changed the following '_atom_site_aniso_label' values:
'Oh14' -> 'O-h14'
;

loop_
_cod_related_entry_id
_cod_related_entry_database
_cod_related_entry_code
1 AMCSD 0007024
